data_1530865
loop_
_publ_author_name
'Telegus, V.S.'
'Kuz'ma, Yu.B.'
'Kripyakevich, P.I.'

_publ_section_title
;
 The crystal structure of the compound V Cr2 C2
;
_journal_name_full
;
Dopovidi Akademii Nauk Ukrains'koi RSR, Seriya A: Fiziko-Tekhnichni ta 
Matematichni Nauki
;
_journal_page_first 545
_journal_page_last 546
_journal_volume 1967
_journal_year 1967
_chemical_formula_sum 'C2 Cr2 V'
_chemical_name_systematic 'Cr2 V C2'
_space_group_IT_number 63
_symmetry_space_group_name_Hall '-C 2c 2'
_symmetry_space_group_name_H-M 'C m c m'
_cell_angle_alpha 90
_cell_angle_beta 90
_cell_angle_gamma 90
_cell_formula_units_Z 4
_cell_length_a 2.854
_cell_length_b 9.284
_cell_length_c 6.999
_cell_volume 185.449
_citation_journal_id_ASTM DUKABM
_cod_data_source_file Telegus_DUKABM_1967_1820.cif
_cod_data_source_block C2Cr2V1
_cod_original_cell_volume 185.4493
_cod_original_formula_sum 'C2 Cr2 V1'
_cod_database_code 1530865

loop_
_symmetry_equiv_pos_as_xyz
x,y,z
-x,-y,z+1/2
x,-y,-z
-x,y,-z+1/2
-x,-y,-z
x,y,-z-1/2
-x,y,z
x,-y,z-1/2
x+1/2,y+1/2,z
-x+1/2,-y+1/2,z+1/2
x+1/2,-y+1/2,-z
-x+1/2,y+1/2,-z+1/2
-x+1/2,-y+1/2,-z
x+1/2,y+1/2,-z-1/2
-x+1/2,y+1/2,z
x+1/2,-y+1/2,z-1/2

loop_
_atom_site_label
_atom_site_type_symbol
_atom_site_fract_x
_atom_site_fract_y
_atom_site_fract_z
_atom_site_occupancy
_atom_site_U_iso_or_equiv
Cr1 Cr 0 0.142 0.069 1 0.0
V1 V 0 0.406 0.25 1 0.0
C1 C 0 0.755 0.25 1 0.0
C2 C 0 0.5 0 1 0.0
